data_4517357
loop_
_publ_author_name
'Anthony, S. Philip'
'Raghavaiah, P.'
'Radhakrishnan, T. P.'

_publ_section_title
;
 Extreme Molecular Orientations in a Dimorphic System: Polar/Centric and
 Polar/Polar Cogrowth Crystal Architectures
;
_journal_issue 5
_journal_name_full 'Crystal Growth &amp; Design'
_journal_page_first 631
_journal_paper_doi 10.1021/cg0340594
_journal_volume 3
_journal_year 2003
_chemical_formula_moiety C19H26N2O4Zn
_chemical_formula_sum 'C9.5 H13 N O2 Zn0.5'
_chemical_formula_weight 205.89
_chemical_name_systematic Bis(acac)-(4-pyrrolidino)pyridinozinc(II)
_space_group_IT_number 43
_space_group_name_Hall 'F 2 -2d'
_space_group_name_H-M_alt 'F d d 2'
_symmetry_cell_setting orthorhombic
_symmetry_space_group_name_H-M 'F d d 2'
_atom_sites_solution_hydrogens geom
_atom_sites_solution_primary direct
_atom_sites_solution_secondary difmap
_audit_creation_method SHELXL-97
_cell_angle_alpha 90.00
_cell_angle_beta 90.00
_cell_angle_gamma 90.00
_cell_formula_units_Z 16
_cell_length_a 11.1810(8)
_cell_length_b 28.583(3)
_cell_length_c 12.3090(10)
_cell_measurement_temperature 293(2)
_cell_volume 3933.8(6)
_computing_structure_refinement 'SHELXL-97 (Sheldrick, 1997)'
_computing_structure_solution 'SHELXS-97 (Sheldrick, 1990)'
_diffrn_ambient_temperature 293(2)
_diffrn_measured_fraction_theta_full 0.259
_diffrn_measured_fraction_theta_max 0.259
_diffrn_radiation_monochromator graphite
_diffrn_radiation_source 'fine-focus sealed tube'
_diffrn_radiation_type MoK\a
_diffrn_radiation_wavelength 0.71073
_diffrn_reflns_av_R_equivalents 0.0000
_diffrn_reflns_av_sigmaI/netI 0.0175
_diffrn_reflns_limit_h_max 13
_diffrn_reflns_limit_h_min 0
_diffrn_reflns_limit_k_max 33
_diffrn_reflns_limit_k_min -32
_diffrn_reflns_limit_l_max 14
_diffrn_reflns_limit_l_min -14
_diffrn_reflns_number 979
_diffrn_reflns_theta_full 24.96
_diffrn_reflns_theta_max 24.96
_diffrn_reflns_theta_min 2.56
_exptl_absorpt_coefficient_mu 1.274
_exptl_crystal_colour Colorless
_exptl_crystal_density_diffrn 1.391
_exptl_crystal_density_method 'not measured'
_exptl_crystal_description Prism-block
_exptl_crystal_F_000 1728
_exptl_crystal_size_max 0.40
_exptl_crystal_size_mid 0.25
_exptl_crystal_size_min 0.25
_refine_diff_density_max 0.37
_refine_diff_density_min -0.25
_refine_diff_density_rms 0.06
_refine_ls_abs_structure_details 'Flack H D (1983), Acta Cryst. A39, 876-881'
_refine_ls_abs_structure_Flack 0.07(3)
_refine_ls_extinction_method none
_refine_ls_goodness_of_fit_ref 0.963
_refine_ls_hydrogen_treatment mixed
_refine_ls_matrix_type full
_refine_ls_number_parameters 120
_refine_ls_number_reflns 839
_refine_ls_number_restraints 1
_refine_ls_restrained_S_all 0.963
_refine_ls_R_factor_all 0.0334
_refine_ls_R_factor_gt 0.0300
_refine_ls_shift/su_max 0.000
_refine_ls_shift/su_mean 0.000
_refine_ls_structure_factor_coef Fsqd
_refine_ls_weighting_details 'w=1/[\s^2^(Fo^2^)+(0.1000P)^2^+0.0000P] where P=(Fo^2^+2Fc^2^)/3'
_refine_ls_weighting_scheme calc
_refine_ls_wR_factor_gt 0.0993
_refine_ls_wR_factor_ref 0.1027
_reflns_number_gt 839
_reflns_number_total 905
_reflns_threshold_expression >2sigma(I)
_cod_data_source_file cg0340594si20030411_030205.cif
_cod_data_source_block ZNPPA2
_cod_depositor_comments
;
The following automatic conversions were performed:

data item '_symmetry_cell_setting' value 'Orthorhombic' was changed
to 'orthorhombic' in accordance with the built-in table derived from
the CIF Core dictionary named 'cif_core.dic' version 2.4.5 last
updated on 2014-11-21.

data item '_refine_ls_weighting_scheme' value 'calc
w=1/[\s^2^(Fo^2^)+(0.1000P)^2^+0.0000P] where P=(Fo^2^+2Fc^2^)/3' was
changed to 'calc'. A new data item '_refine_ls_weighting_details' was
created with the value set to
'w=1/[\s^2^(Fo^2^)+(0.1000P)^2^+0.0000P] where P=(Fo^2^+2Fc^2^)/3'.

Automatic conversion script
Id: cif_fix_values 7556 2019-12-06 15:28:31Z antanas 
;
_cod_original_sg_symbol_H-M Fdd2(No.43)
_cod_original_formula_sum 'C9.50 H13 N O2 Zn0.50'
_cod_database_code 4517357

loop_
_symmetry_equiv_pos_as_xyz
'x, y, z'
'-x, -y, z'
'x+1/4, -y+1/4, z+1/4'
'-x+1/4, y+1/4, z+1/4'
'x, y+1/2, z+1/2'
'-x, -y+1/2, z+1/2'
'x+1/4, -y+3/4, z+3/4'
'-x+1/4, y+3/4, z+3/4'
'x+1/2, y, z+1/2'
'-x+1/2, -y, z+1/2'
'x+3/4, -y+1/4, z+3/4'
'-x+3/4, y+1/4, z+3/4'
'x+1/2, y+1/2, z'
'-x+1/2, -y+1/2, z'
'x+3/4, -y+3/4, z+1/4'
'-x+3/4, y+3/4, z+1/4'

loop_
_atom_site_label
_atom_site_type_symbol
_atom_site_fract_x
_atom_site_fract_y
_atom_site_fract_z
_atom_site_U_iso_or_equiv
_atom_site_adp_type
_atom_site_occupancy
_atom_site_calc_flag
_atom_site_refinement_flags
_atom_site_disorder_assembly
_atom_site_disorder_group
Zn1 Zn 0.0000 0.5000 0.3699 0.0317(3) Uani 1 d S . .
N2 N 0.0000 0.5000 0.5354(5) 0.0349(14) Uani 1 d S . .
N6 N 0.0000 0.5000 0.8666(16) 0.0453(14) Uani 1 d S . .
O9 O 0.1331(3) 0.44998(10) 0.3603(4) 0.0434(8) Uani 1 d . . .
O13 O -0.1134(3) 0.45481(12) 0.3031(4) 0.0442(8) Uani 1 d . . .
C3 C 0.1029(5) 0.49854(18) 0.5942(5) 0.0429(14) Uani 1 d . . .
H3 H 0.1747 0.4975 0.5561 0.051 Uiso 1 calc R . .
C4 C 0.1088(6) 0.49850(19) 0.7070(6) 0.0500(19) Uani 1 d . . .
H4 H 0.1819 0.4975 0.7429 0.060 Uiso 1 calc R . .
C5 C 0.0000 0.5000 0.7654(7) 0.0345(17) Uani 1 d S . .
C7 C 0.1086(5) 0.49799(19) 0.9416(5) 0.0474(15) Uani 1 d . . .
H7A H 0.1600 0.4722 0.9206 0.057 Uiso 1 calc R . .
H7B H 0.1541 0.5268 0.9356 0.057 Uiso 1 calc R . .
C8 C 0.0683(6) 0.4916(3) 1.0542(7) 0.0602(18) Uani 1 d . . .
H8A H 0.1157 0.5104 1.1036 0.072 Uiso 1 calc R . .
H8B H 0.0743 0.4590 1.0756 0.072 Uiso 1 calc R . .
C10 C 0.1240(4) 0.41003(16) 0.3173(5) 0.0395(11) Uani 1 d . . .
C11 C 0.0218(5) 0.39217(19) 0.2679(5) 0.0472(12) Uani 1 d . . .
H11 H 0.0280 0.3629 0.2352 0.057 Uiso 1 calc R . .
C12 C -0.0892(5) 0.41436(16) 0.2632(5) 0.0426(11) Uani 1 d . . .
C14 C 0.2348(5) 0.3805(3) 0.3203(8) 0.0665(19) Uani 1 d . . .
H14A H 0.2973 0.3971 0.3573 0.100 Uiso 1 calc R . .
H14B H 0.2599 0.3736 0.2474 0.100 Uiso 1 calc R . .
H14C H 0.2183 0.3518 0.3581 0.100 Uiso 1 calc R . .
C15 C -0.1899(5) 0.3915(2) 0.2046(6) 0.0663(17) Uani 1 d . . .
H15A H -0.2596 0.4110 0.2087 0.099 Uiso 1 calc R . .
H15B H -0.2067 0.3617 0.2374 0.099 Uiso 1 calc R . .
H15C H -0.1682 0.3870 0.1298 0.099 Uiso 1 calc R . .

loop_
_atom_site_aniso_label
_atom_site_aniso_U_11
_atom_site_aniso_U_22
_atom_site_aniso_U_33
_atom_site_aniso_U_23
_atom_site_aniso_U_13
_atom_site_aniso_U_12
Zn1 0.0316(4) 0.0362(4) 0.0275(4) 0.000 0.000 0.0020(4)
N2 0.030(3) 0.049(3) 0.025(3) 0.000 0.000 0.003(2)
N6 0.025(2) 0.076(4) 0.034(3) 0.000 0.000 0.004(4)
O9 0.0321(14) 0.0410(15) 0.057(2) -0.0096(18) 0.0027(18) 0.0067(13)
O13 0.0354(16) 0.0465(18) 0.051(2) -0.0064(17) -0.0065(16) -0.0021(15)
C3 0.018(3) 0.071(4) 0.039(3) 0.002(2) 0.005(2) 0.0075(19)
C4 0.024(3) 0.086(5) 0.040(5) 0.001(3) -0.003(2) 0.008(2)
C5 0.033(4) 0.044(4) 0.027(4) 0.000 0.000 0.000(2)
C7 0.024(3) 0.087(4) 0.030(3) 0.002(2) -0.005(2) -0.009(2)
C8 0.044(4) 0.100(5) 0.036(4) -0.011(3) -0.004(4) 0.011(3)
C10 0.043(3) 0.040(2) 0.036(3) -0.001(2) 0.005(2) 0.007(2)
C11 0.063(3) 0.033(2) 0.046(3) -0.008(2) -0.001(3) -0.001(2)
C12 0.049(3) 0.041(2) 0.037(3) 0.002(2) -0.005(2) -0.003(2)
C14 0.065(4) 0.058(4) 0.076(5) -0.009(4) -0.002(3) 0.026(3)
C15 0.070(4) 0.059(3) 0.070(4) -0.012(3) -0.020(4) -0.008(3)

loop_
_atom_type_symbol
_atom_type_description
_atom_type_scat_dispersion_real
_atom_type_scat_dispersion_imag
_atom_type_scat_source
C C 0.0033 0.0016 'International Tables Vol C Tables 4.2.6.8 and 6.1.1.4'
H H 0.0000 0.0000 'International Tables Vol C Tables 4.2.6.8 and 6.1.1.4'
N N 0.0061 0.0033 'International Tables Vol C Tables 4.2.6.8 and 6.1.1.4'
O O 0.0106 0.0060 'International Tables Vol C Tables 4.2.6.8 and 6.1.1.4'
Zn Zn 0.2839 1.4301 'International Tables Vol C Tables 4.2.6.8 and 6.1.1.4'

loop_
_geom_angle_atom_site_label_1
_geom_angle_atom_site_label_2
_geom_angle_atom_site_label_3
_geom_angle
_geom_angle_site_symmetry_1
_geom_angle_site_symmetry_3
O13 Zn1 O13 131.1(3) . 2_565
O13 Zn1 N2 114.43(14) . .
O13 Zn1 N2 114.43(14) 2_565 .
O13 Zn1 O9 88.08(16) . 2_565
O13 Zn1 O9 89.20(15) 2_565 2_565
N2 Zn1 O9 93.29(15) . 2_565
O13 Zn1 O9 89.20(15) . .
O13 Zn1 O9 88.08(16) 2_565 .
N2 Zn1 O9 93.29(15) . .
O9 Zn1 O9 173.4(3) 2_565 .
C3 N2 C3 115.8(7) 2_565 .
C3 N2 Zn1 122.1(4) 2_565 .
C3 N2 Zn1 122.1(4) . .
C5 N6 C7 127.2(7) . 2_565
C5 N6 C7 127.2(7) . .
C7 N6 C7 105.6(13) 2_565 .
C10 O9 Zn1 126.3(3) . .
C12 O13 Zn1 127.5(3) . .
N2 C3 C4 124.8(6) . .
C3 C4 C5 117.8(6) . .
N6 C5 C4 120.5(4) . 2_565
N6 C5 C4 120.5(4) . .
C4 C5 C4 118.9(8) 2_565 .
C8 C7 N6 109.3(8) . .
C7 C8 C8 104.8(4) . 2_565
O9 C10 C11 125.5(5) . .
O9 C10 C14 115.6(5) . .
C11 C10 C14 118.9(5) . .
C10 C11 C12 125.6(5) . .
O13 C12 C11 125.5(4) . .
O13 C12 C15 114.9(4) . .
C11 C12 C15 119.5(5) . .

loop_
_geom_bond_atom_site_label_1
_geom_bond_atom_site_label_2
_geom_bond_distance
_geom_bond_site_symmetry_2
Zn1 O13 1.988(3) .
Zn1 O13 1.988(3) 2_565
Zn1 N2 2.037(7) .
Zn1 O9 2.067(3) 2_565
Zn1 O9 2.067(3) .
N2 C3 1.360(7) 2_565
N2 C3 1.360(7) .
N6 C5 1.25(2) .
N6 C7 1.526(14) 2_565
N6 C7 1.526(14) .
O9 C10 1.263(6) .
O13 C12 1.285(6) .
C3 C4 1.391(10) .
C4 C5 1.413(9) .
C5 C4 1.413(9) 2_565
C7 C8 1.469(10) .
C8 C8 1.601(13) 2_565
C10 C11 1.391(7) .
C10 C14 1.500(7) .
C11 C12 1.395(7) .
C12 C15 1.489(7) .
